data_4135138
loop_
_publ_author_name
'Andres, R\'emi'
'Wang, Qian'
'Zhu, Jieping'

_publ_section_title
;
 Asymmetric Total Synthesis of (-)-Arborisidine and
 (-)-19-epi-Arborisidine Enabled by a Catalytic Enantioselective
 Pictet-Spengler Reaction.
;
_journal_name_full 'Journal of the American Chemical Society'
_journal_paper_doi 10.1021/jacs.0c05804
_journal_year 2020
_chemical_absolute_configuration rmad
_chemical_formula_moiety 'C18 H20 N2 O'
_chemical_formula_sum 'C18 H20 N2 O'
_chemical_formula_weight 280.36
_space_group_crystal_system monoclinic
_space_group_IT_number 4
_space_group_name_Hall 'P 2yb'
_space_group_name_H-M_alt 'P 1 21 1'
_atom_sites_solution_hydrogens geom
_atom_sites_solution_primary direct
_atom_sites_solution_secondary difamp
_audit_creation_date 2020-03-12
_audit_creation_method
;
Olex2 1.3-alpha
(compiled 2020.02.04 svn.rd84adfe8 for OlexSys, GUI svn.r6032)
;
_cell_angle_alpha 90
_cell_angle_beta 92.0002(16)
_cell_angle_gamma 90
_cell_formula_units_Z 2
_cell_length_a 6.93221(11)
_cell_length_b 7.41652(12)
_cell_length_c 13.7616(3)
_cell_measurement_reflns_used 8868
_cell_measurement_temperature 139.9(4)
_cell_measurement_theta_max 75.8140
_cell_measurement_theta_min 5.9240
_cell_volume 707.09(2)
_computing_cell_refinement 'CrysAlisPro 1.171.40.74a (Rigaku OD, 2020)'
_computing_data_collection 'CrysAlisPro 1.171.40.74a (Rigaku OD, 2020)'
_computing_data_reduction 'CrysAlisPro 1.171.40.74a (Rigaku OD, 2020)'
_computing_molecular_graphics 'Olex2 1.3-alpha (Dolomanov et al., 2009)'
_computing_publication_material 'Olex2 1.3-alpha (Dolomanov et al., 2009)'
_computing_structure_refinement 'SHELXL 2018/3 (Sheldrick, 2015)'
_computing_structure_solution 'SHELXS  (Sheldrick, 2008)'
_diffrn_ambient_environment N~2~
_diffrn_ambient_temperature 139.9(4)
_diffrn_detector 'CCD plate'
_diffrn_detector_area_resol_mean 5.2817
_diffrn_detector_type AtlasS2
_diffrn_measured_fraction_theta_full 1.000
_diffrn_measured_fraction_theta_max 0.993
_diffrn_measurement_details
;
List of Runs (angles in degrees, time in seconds):

  # Type    Start    End  Width  t~exp~   \w     \q     \k     \f   Frames
--------------------------------------------------------------------------
  1  \w   -115.00 -81.00   1.00    2.00    --  -40.66 -33.00 -89.00   34
  2  \w    -69.00 -15.00   1.00    2.00    --  -40.66 -33.00 -89.00   54
  3  \w     24.00  54.00   1.00    2.00    --   40.66  33.00  68.00   30
  4  \w    -34.00  34.00   1.00    2.00    --   40.66 -33.00 -89.00   68
  5  \w     78.00 103.00   1.00    8.00    --  112.00 -33.00 -89.00   25
  6  \w    115.00 140.00   1.00    8.00    --  112.00  33.00  68.00   25
  7  \w    -63.00  35.00   1.00    2.00    --  -40.66  33.00  68.00   98
  8  \w     60.00  91.00   1.00    2.00    --   40.66  33.00  68.00   31
  9  \w     27.00  92.00   1.00    2.00    --   40.66-125.00 -30.00   65
 10  \w     69.00  96.00   1.00    2.00    --   40.66  57.00 120.00   27
 11  \w     14.00  62.00   1.00    2.00    --   40.66  57.00 120.00   48
 12  \w      6.00  82.00   1.00    2.00    --   40.66 -99.00 120.00   76
 13  \w      7.00  32.00   1.00    2.00    --   42.00  84.00 168.89   25
 14  \w      7.00  32.00   1.00    2.00    --   42.00  84.00  61.12   25
 15  \w     12.00  37.00   1.00    2.00    --   46.00  82.00 -89.44   25
 16  \w     16.00  41.00   1.00    2.00    --   50.00  82.00  13.52   25
 17  \w     16.00  41.00   1.00    2.00    --   50.00  82.00 118.44   25
 18  \w     27.00  69.00   1.00    2.00    --   54.00  72.00 -71.49   42
 19  \w     98.00 132.00   1.00    2.00    --   58.00  71.00 -34.67   34
 20  \w     28.00  60.00   1.00    2.00    --   58.00  71.00 -34.67   32
 21  \w     31.00  56.00   1.00    2.00    --   58.00  74.00 134.04   25
 22  \w     80.00 122.00   1.00    2.00    --   62.00  73.00-122.16   42
 23  \w     36.00  75.00   1.00    2.00    --   62.00  73.00-122.16   39
 24  \w     36.00  84.00   1.00    2.00    --   66.00  74.00  36.56   48
 25  \w     98.00 125.00   1.00    2.00    --   66.00  74.00  36.56   27
 26  \w     34.00  69.00   1.00    2.00    --   66.00  73.00  -3.72   35
 27  \w     35.00  72.00   1.00    2.00    --   66.00  70.00-146.22   37
 28  \w     39.00  81.00   1.00    2.00    --   70.00  73.00 176.85   42
 29  \w     39.00  65.00   1.00    2.00    --   70.00  72.00 162.81   26
 30  \w     43.00  91.00   1.00    2.00    --   74.00  74.00  98.33   48
 31  \w     51.00  76.00   1.00    8.00    --   78.00  56.00  77.18   25
 32  \w     48.00  81.00   1.00    8.00    --   78.00  70.00  -7.85   33
 33  \w     94.00 152.00   1.00    8.00    --   78.00  70.00  -7.85   58
 34  \w     48.00  91.00   1.00    8.00    --   78.00  71.00 -59.02   43
 35  \w     78.00 104.00   1.00    8.00    --  106.00  61.00 120.90   26
 36  \w     84.00 128.00   1.00    8.00    --  112.00  61.00-180.00   44
 37  \w    151.00 178.00   1.00    8.00    --  112.00  45.00  30.00   27
 38  \w     88.00 133.00   1.00    8.00    --  112.00  45.00  30.00   45
 39  \w     88.00 115.00   1.00    8.00    --  112.00  45.00-180.00   27
 40  \w     84.00 169.00   1.00    8.00    --  112.00  61.00 -60.00   85
 41  \w    116.00 174.00   1.00    8.00    --  112.00 111.00-120.00   58
 42  \w     84.00 125.00   1.00    8.00    --  112.00  61.00 150.00   41
 43  \w    125.00 178.00   1.00    8.00    --  112.00  45.00 120.00   53
 44  \w     66.00 109.00   1.00    8.00    --  112.00-111.00 -90.00   43
 45  \w     94.00 133.00   1.00    8.00    --  112.00  45.00-120.00   39
 46  \w     42.00 140.00   1.00    8.00    --  112.00 -61.00-120.00   98
 47  \w    136.00 171.00   1.00    8.00    --  112.00  69.00  75.68   35
 48  \w     38.00  65.00   1.00    8.00    --  112.00-111.00 -90.00   27
 49  \w     31.00  67.00   1.00    8.00    --  112.00 -94.00  90.00   36
 50  \w     81.00 128.00   1.00    8.00    --  112.00  69.00  75.68   47
 51  \w     40.00 104.00   1.00    8.00    --  112.00-111.00-150.00   64
 52  \w     83.00 158.00   1.00    8.00    --  112.00  61.00 -90.00   75
 53  \w     83.00 172.00   1.00    8.00    --  112.00  61.00  60.00   89
 54  \w     87.00 178.00   1.00    8.00    --  112.00  61.00 -30.00   91
 55  \w    126.00 176.00   1.00    8.00    --  112.00  61.00   0.00   50
 56  \w     86.00 121.00   1.00    8.00    --  112.00  45.00 120.00   35
 57  \w     80.00 107.00   1.00    8.00    --  112.00 -94.00 -30.00   27
 58  \w     86.00 113.00   1.00    8.00    --  112.00  45.00 150.00   27
 59  \w    143.00 170.00   1.00    8.00    --  112.00  45.00 150.00   27
 60  \w    106.00 178.00   1.00    8.00    --  112.00 111.00-180.00   72
 61  \w     32.00  57.00   1.00    8.00    --  112.00 -94.00 -30.00   25
 62  \w     38.00 109.00   1.00    8.00    --  112.00-111.00  60.00   71
 63  \w     83.00 109.00   1.00    8.00    --  112.00  61.00   0.00   26
 64  \w     84.00 171.00   1.00    8.00    --  112.00  61.00-120.00   87
 65  \w     70.00 105.00   1.00    8.00    --  112.00-111.00-180.00   35
 66  \w     83.00 131.00   1.00    8.00    --  112.00  61.00  30.00   48
 67  \w     39.00  67.00   1.00    8.00    --  112.00 -77.00-150.00   28
 68  \w    130.00 161.00   1.00    8.00    --  112.00  61.00-180.00   31
 69  \w     38.00  68.00   1.00    8.00    --  112.00-111.00-180.00   30
 70  \w     83.00 148.00   1.00    8.00    --  112.00  61.00-150.00   65
 71  \w     96.00 123.00   1.00    8.00    --  112.00 -77.00-150.00   27
 72  \w     70.00 105.00   1.00    8.00    --  112.00 -94.00  90.00   35
;
_diffrn_measurement_device 'four-circle diffractometer'
_diffrn_measurement_device_type 'SuperNova, Dual, Cu at home/near, AtlasS2'
_diffrn_measurement_method '\w scans'
_diffrn_orient_matrix_type 'CrysAlisPro convention (1999,Acta A55,543-557)'
_diffrn_orient_matrix_UB_11 0.0854324000
_diffrn_orient_matrix_UB_12 0.1688419000
_diffrn_orient_matrix_UB_13 -0.0473721000
_diffrn_orient_matrix_UB_21 -0.1945621000
_diffrn_orient_matrix_UB_22 0.0979611000
_diffrn_orient_matrix_UB_23 0.0086223000
_diffrn_orient_matrix_UB_31 0.0653360000
_diffrn_orient_matrix_UB_32 0.0707562000
_diffrn_orient_matrix_UB_33 0.1012270000
_diffrn_radiation_monochromator mirror
_diffrn_radiation_probe x-ray
_diffrn_radiation_type 'Cu K\a'
_diffrn_radiation_wavelength 1.54184
_diffrn_reflns_av_R_equivalents 0.0270
_diffrn_reflns_av_unetI/netI 0.0162
_diffrn_reflns_Laue_measured_fraction_full 1.000
_diffrn_reflns_Laue_measured_fraction_max 0.993
_diffrn_reflns_limit_h_max 8
_diffrn_reflns_limit_h_min -8
_diffrn_reflns_limit_k_max 9
_diffrn_reflns_limit_k_min -9
_diffrn_reflns_limit_l_max 17
_diffrn_reflns_limit_l_min -16
_diffrn_reflns_number 12955
_diffrn_reflns_point_group_measured_fraction_full 1.000
_diffrn_reflns_point_group_measured_fraction_max 0.987
_diffrn_reflns_theta_full 67.684
_diffrn_reflns_theta_max 76.135
_diffrn_reflns_theta_min 3.213
_diffrn_source 'micro-focus sealed X-ray tube'
_diffrn_source_type 'SuperNova (Cu) X-ray Source'
_exptl_absorpt_coefficient_mu 0.645
_exptl_absorpt_correction_T_max 1.000
_exptl_absorpt_correction_T_min 0.258
_exptl_absorpt_correction_type gaussian
_exptl_absorpt_process_details
;
CrysAlisPro 1.171.40.74a (Rigaku Oxford Diffraction, 2020)
Numerical absorption correction based on gaussian integration over
			a multifaceted crystal model
Empirical absorption correction using spherical harmonics,
 implemented in SCALE3 ABSPACK scaling algorithm.
;
_exptl_crystal_colour 'clear pale yellow'
_exptl_crystal_density_diffrn 1.317
_exptl_crystal_description irregular
_exptl_crystal_F_000 300
_exptl_crystal_size_max 0.576
_exptl_crystal_size_mid 0.372
_exptl_crystal_size_min 0.229
_refine_diff_density_max 0.210
_refine_diff_density_min -0.170
_refine_diff_density_rms 0.034
_refine_ls_abs_structure_details
;
 Refined as an inversion twin.
;
_refine_ls_abs_structure_Flack -0.1(3)
_refine_ls_extinction_method none
_refine_ls_goodness_of_fit_ref 1.047
_refine_ls_hydrogen_treatment constr
_refine_ls_matrix_type full
_refine_ls_number_parameters 193
_refine_ls_number_reflns 2935
_refine_ls_number_restraints 1
_refine_ls_restrained_S_all 1.047
_refine_ls_R_factor_all 0.0313
_refine_ls_R_factor_gt 0.0308
_refine_ls_shift/su_max 0.000
_refine_ls_shift/su_mean 0.000
_refine_ls_structure_factor_coef Fsqd
_refine_ls_weighting_details 'w=1/[\s^2^(Fo^2^)+(0.0524P)^2^+0.1115P] where P=(Fo^2^+2Fc^2^)/3'
_refine_ls_weighting_scheme calc
_refine_ls_wR_factor_gt 0.0840
_refine_ls_wR_factor_ref 0.0847
_reflns_Friedel_coverage 0.841
_reflns_Friedel_fraction_full 0.999
_reflns_Friedel_fraction_max 0.980
_reflns_number_gt 2881
_reflns_number_total 2935
_reflns_threshold_expression 'I > 2\s(I)'
_cod_data_source_file ja0c05804_si_002.cif
_cod_data_source_block randres-arborisidineenantio
_cod_database_code 4135138
_shelx_shelxl_version_number 2018/3
_chemical_oxdiff_formula 'C18 H20 N2 O1'
_shelx_space_group_comment
;
The symmetry employed for this shelxl refinement is uniquely defined
by the following loop, which should always be used as a source of
symmetry information in preference to the above space-group names.
They are only intended as comments.
;
_shelx_estimated_absorpt_t_max 0.866
_shelx_estimated_absorpt_t_min 0.708
_reflns_odcompleteness_completeness 100.00
_reflns_odcompleteness_iscentric 1
_reflns_odcompleteness_theta 74.33
_olex2_refinement_description
;
1. Twinned data refinement
 Scales: 1.1(3)
 -0.1(3)
2. Fixed Uiso
 At 1.2 times of:
  All C(H) groups, All C(H,H) groups
 At 1.5 times of:
  All C(H,H,H) groups
3.a Ternary CH refined with riding coordinates:
 C12(H12), C14(H14)
3.b Secondary CH2 refined with riding coordinates:
 C10(H10A,H10B), C11(H11A,H11B), C16(H16A,H16B), C17(H17A,H17B)
3.c Aromatic/amide H refined with riding coordinates:
 C4(H4), C5(H5), C6(H6), C7(H7)
3.d Idealised Me refined as rotating group:
 C15(H15A,H15B,H15C), C18(H18A,H18B,H18C)
;
_olex2_date_sample_data_collection 2020-03-11
_olex2_submission_special_instructions 'No special instructions were received'
_oxdiff_exptl_absorpt_empirical_details
;
Empirical correction (ABSPACK) includes:
- Absorption correction using spherical harmonics
- Frame scaling
- B-factor correction
;
_oxdiff_exptl_absorpt_empirical_full_max 2.427
_oxdiff_exptl_absorpt_empirical_full_min 0.510

loop_
_space_group_symop_operation_xyz
'x, y, z'
'-x, y+1/2, -z'

loop_
_atom_site_label
_atom_site_type_symbol
_atom_site_fract_x
_atom_site_fract_y
_atom_site_fract_z
_atom_site_U_iso_or_equiv
_atom_site_adp_type
_atom_site_occupancy
_atom_site_site_symmetry_order
_atom_site_calc_flag
_atom_site_refinement_flags_posn
_atom_site_refinement_flags_adp
_atom_site_refinement_flags_occupancy
_atom_site_disorder_assembly
_atom_site_disorder_group
O1 O 0.9436(2) 1.0268(2) 0.77859(11) 0.0347(3) Uani 1 1 d . . . . .
N1 N 0.3564(2) 0.5732(2) 0.74135(11) 0.0246(3) Uani 1 1 d . . . . .
N2 N 0.6537(2) 0.7436(2) 0.57134(11) 0.0222(3) Uani 1 1 d . . . . .
C1 C 0.5289(2) 0.8106(2) 0.65103(13) 0.0212(3) Uani 1 1 d . . . . .
C2 C 0.5105(2) 0.6615(2) 0.72300(12) 0.0208(3) Uani 1 1 d . . . . .
C3 C 0.4164(3) 0.4372(2) 0.80948(14) 0.0255(4) Uani 1 1 d . . . . .
C4 C 0.3009(3) 0.3029(3) 0.84647(16) 0.0323(4) Uani 1 1 d . . . . .
H4 H 0.167807 0.294610 0.828033 0.039 Uiso 1 1 calc R U . . .
C5 C 0.3859(3) 0.1812(3) 0.91127(15) 0.0359(5) Uani 1 1 d . . . . .
H5 H 0.309336 0.088860 0.938219 0.043 Uiso 1 1 calc R U . . .
C6 C 0.5810(3) 0.1915(3) 0.93765(15) 0.0342(4) Uani 1 1 d . . . . .
H6 H 0.635358 0.108084 0.983273 0.041 Uiso 1 1 calc R U . . .
C7 C 0.6980(3) 0.3239(3) 0.89752(14) 0.0292(4) Uani 1 1 d . . . . .
H7 H 0.832269 0.328528 0.913649 0.035 Uiso 1 1 calc R U . . .
C8 C 0.6143(3) 0.4478(2) 0.83391(13) 0.0249(4) Uani 1 1 d . . . . .
C9 C 0.6940(2) 0.5983(2) 0.77323(13) 0.0224(4) Uani 1 1 d . . . . .
C10 C 0.8166(2) 0.5262(2) 0.68986(13) 0.0252(4) Uani 1 1 d . . . . .
H10A H 0.945887 0.491420 0.716366 0.030 Uiso 1 1 calc R U . . .
H10B H 0.754334 0.417183 0.661596 0.030 Uiso 1 1 calc R U . . .
C11 C 0.8387(2) 0.6666(3) 0.61054(13) 0.0244(4) Uani 1 1 d . . . . .
H11A H 0.920134 0.766109 0.636773 0.029 Uiso 1 1 calc R U . . .
H11B H 0.907576 0.610888 0.556316 0.029 Uiso 1 1 calc R U . . .
C12 C 0.7823(3) 0.7605(3) 0.83137(13) 0.0266(4) Uani 1 1 d . . . . .
H12 H 0.685816 0.793866 0.880654 0.032 Uiso 1 1 calc R U . . .
C13 C 0.8055(3) 0.9270(3) 0.76690(14) 0.0264(4) Uani 1 1 d . . . . .
C14 C 0.6439(2) 0.9747(2) 0.69259(14) 0.0248(4) Uani 1 1 d . . . . .
H14 H 0.552185 1.059705 0.723377 0.030 Uiso 1 1 calc R U . . .
C15 C 0.9689(3) 0.7186(3) 0.88810(15) 0.0345(5) Uani 1 1 d . . . . .
H15A H 0.947431 0.618807 0.933102 0.052 Uiso 1 1 calc R U . . .
H15B H 1.011019 0.825536 0.924955 0.052 Uiso 1 1 calc R U . . .
H15C H 1.068732 0.684605 0.842840 0.052 Uiso 1 1 calc R U . . .
C16 C 0.7197(3) 1.0629(3) 0.59963(14) 0.0296(4) Uani 1 1 d . . . . .
H16A H 0.855936 1.100749 0.609667 0.035 Uiso 1 1 calc R U . . .
H16B H 0.641179 1.169628 0.580844 0.035 Uiso 1 1 calc R U . . .
C17 C 0.7011(3) 0.9133(3) 0.52023(14) 0.0274(4) Uani 1 1 d . . . . .
H17A H 0.597672 0.944185 0.471672 0.033 Uiso 1 1 calc R U . . .
H17B H 0.823978 0.900230 0.486314 0.033 Uiso 1 1 calc R U . . .
C18 C 0.3321(2) 0.8716(3) 0.61007(14) 0.0261(4) Uani 1 1 d . . . . .
H18A H 0.349386 0.969798 0.563499 0.039 Uiso 1 1 calc R U . . .
H18B H 0.253390 0.914177 0.663247 0.039 Uiso 1 1 calc R U . . .
H18C H 0.267091 0.770139 0.577175 0.039 Uiso 1 1 calc R U . . .

loop_
_atom_site_aniso_label
_atom_site_aniso_U_11
_atom_site_aniso_U_22
_atom_site_aniso_U_33
_atom_site_aniso_U_23
_atom_site_aniso_U_13
_atom_site_aniso_U_12
O1 0.0300(7) 0.0292(7) 0.0443(8) -0.0049(6) -0.0058(6) -0.0095(6)
N1 0.0212(7) 0.0233(7) 0.0296(8) -0.0002(6) 0.0026(6) -0.0016(6)
N2 0.0197(7) 0.0224(7) 0.0245(7) -0.0003(6) 0.0020(5) -0.0009(6)
C1 0.0176(7) 0.0202(7) 0.0256(9) -0.0013(7) -0.0001(6) -0.0009(6)
C2 0.0194(7) 0.0197(8) 0.0233(8) -0.0030(6) 0.0008(6) 0.0007(6)
C3 0.0255(8) 0.0251(9) 0.0258(9) -0.0011(7) 0.0022(7) -0.0001(7)
C4 0.0309(9) 0.0294(10) 0.0371(11) 0.0023(8) 0.0073(8) -0.0036(8)
C5 0.0440(11) 0.0294(10) 0.0349(10) 0.0038(9) 0.0110(9) -0.0032(9)
C6 0.0485(12) 0.0279(9) 0.0264(9) 0.0043(8) 0.0027(8) 0.0049(9)
C7 0.0345(9) 0.0269(9) 0.0260(9) -0.0010(7) -0.0035(7) 0.0036(8)
C8 0.0270(8) 0.0230(9) 0.0247(9) -0.0034(7) 0.0000(7) 0.0001(7)
C9 0.0198(8) 0.0217(8) 0.0253(8) -0.0002(7) -0.0037(6) -0.0008(6)
C10 0.0202(7) 0.0245(9) 0.0309(9) -0.0028(7) -0.0010(6) 0.0030(7)
C11 0.0167(7) 0.0264(9) 0.0302(9) -0.0042(7) 0.0028(6) 0.0001(7)
C12 0.0255(8) 0.0273(9) 0.0268(9) -0.0064(8) -0.0023(7) -0.0023(7)
C13 0.0248(8) 0.0235(9) 0.0307(9) -0.0071(7) 0.0001(7) -0.0035(7)
C14 0.0233(8) 0.0207(8) 0.0304(9) -0.0026(7) -0.0007(7) -0.0015(6)
C15 0.0287(9) 0.0397(12) 0.0346(10) -0.0029(9) -0.0062(8) -0.0031(8)
C16 0.0316(9) 0.0231(8) 0.0339(10) 0.0012(8) 0.0001(8) -0.0053(7)
C17 0.0273(8) 0.0266(9) 0.0285(9) 0.0021(7) 0.0029(7) -0.0045(7)
C18 0.0197(8) 0.0279(9) 0.0306(9) 0.0019(7) -0.0013(7) 0.0017(7)

loop_
_atom_type_symbol
_atom_type_description
_atom_type_scat_dispersion_real
_atom_type_scat_dispersion_imag
_atom_type_scat_source
C C 0.0181 0.0091 'International Tables Vol C Tables 4.2.6.8 and 6.1.1.4'
H H 0.0000 0.0000 'International Tables Vol C Tables 4.2.6.8 and 6.1.1.4'
N N 0.0311 0.0180 'International Tables Vol C Tables 4.2.6.8 and 6.1.1.4'
O O 0.0492 0.0322 'International Tables Vol C Tables 4.2.6.8 and 6.1.1.4'

loop_
_exptl_crystal_face_index_h
_exptl_crystal_face_index_k
_exptl_crystal_face_index_l
_exptl_crystal_face_perp_dist
0 0 -1 0.0612
0 0 1 0.1675
-1 -2 -1 0.2297
-1 2 -2 0.1488
-1 1 -2 0.1750
1 -1 1 0.2536
-2 1 -2 0.2373
2 -2 -1 0.2777
2 -1 0 0.2821
2 0 1 0.2369
2 1 2 0.1964
-1 2 2 0.1744
-3 3 -2 0.1919
3 -1 7 0.1560
-1 2 7 0.1476
-4 2 4 0.2163
-3 -1 6 0.2068
3 2 4 0.1855
4 2 -2 0.2206
2 4 0 0.2048
2 4 -2 0.1964
2 4 4 0.1932
1 -5 2 0.1985
-1 3 -7 0.1049
0 5 1 0.1751
1 -2 8 0.1362
0 -5 2 0.1681
-1 -4 -4 0.1657
-2 -3 5 0.1628

loop_
_geom_angle_atom_site_label_1
_geom_angle_atom_site_label_2
_geom_angle_atom_site_label_3
_geom_angle
_geom_angle_site_symmetry_1
_geom_angle_site_symmetry_3
_geom_angle_publ_flag
C2 N1 C3 105.28(14) . . ?
C11 N2 C1 111.88(13) . . ?
C17 N2 C1 101.98(13) . . ?
C17 N2 C11 107.16(13) . . ?
N2 C1 C14 103.10(13) . . ?
N2 C1 C18 110.97(14) . . ?
C2 C1 N2 107.66(13) . . ?
C2 C1 C14 113.02(14) . . ?
C2 C1 C18 111.61(14) . . ?
C18 C1 C14 110.14(15) . . ?
N1 C2 C1 126.77(15) . . ?
N1 C2 C9 116.58(16) . . ?
C1 C2 C9 116.45(14) . . ?
C4 C3 N1 126.12(17) . . ?
C4 C3 C8 121.68(18) . . ?
C8 C3 N1 112.16(16) . . ?
C3 C4 C5 117.77(19) . . ?
C4 C5 C6 121.36(19) . . ?
C5 C6 C7 120.49(19) . . ?
C8 C7 C6 118.71(18) . . ?
C3 C8 C9 106.41(15) . . ?
C7 C8 C3 119.94(17) . . ?
C7 C8 C9 133.47(17) . . ?
C2 C9 C8 99.47(14) . . ?
C2 C9 C10 104.18(14) . . ?
C2 C9 C12 107.88(14) . . ?
C8 C9 C10 112.06(15) . . ?
C8 C9 C12 115.55(15) . . ?
C10 C9 C12 115.58(14) . . ?
C11 C10 C9 111.58(14) . . ?
N2 C11 C10 114.60(14) . . ?
C13 C12 C9 111.85(15) . . ?
C15 C12 C9 114.72(16) . . ?
C15 C12 C13 110.93(16) . . ?
O1 C13 C12 120.79(18) . . ?
O1 C13 C14 120.09(18) . . ?
C14 C13 C12 118.94(15) . . ?
C13 C14 C1 114.75(15) . . ?
C13 C14 C16 112.89(15) . . ?
C16 C14 C1 102.23(15) . . ?
C14 C16 C17 104.88(14) . . ?
N2 C17 C16 106.60(14) . . ?

loop_
_geom_bond_atom_site_label_1
_geom_bond_atom_site_label_2
_geom_bond_distance
_geom_bond_site_symmetry_2
_geom_bond_publ_flag
O1 C13 1.216(2) . ?
N1 C2 1.286(2) . ?
N1 C3 1.429(2) . ?
N2 C1 1.505(2) . ?
N2 C11 1.488(2) . ?
N2 C17 1.484(2) . ?
C1 C2 1.493(2) . ?
C1 C14 1.553(2) . ?
C1 C18 1.527(2) . ?
C2 C9 1.501(2) . ?
C3 C4 1.385(3) . ?
C3 C8 1.404(2) . ?
C4 C5 1.386(3) . ?
C5 C6 1.390(3) . ?
C6 C7 1.399(3) . ?
C7 C8 1.383(3) . ?
C8 C9 1.510(2) . ?
C9 C10 1.547(2) . ?
C9 C12 1.558(2) . ?
C10 C11 1.520(3) . ?
C12 C13 1.532(3) . ?
C12 C15 1.520(3) . ?
C13 C14 1.531(3) . ?
C14 C16 1.545(3) . ?
C16 C17 1.559(3) . ?

loop_
_geom_torsion_atom_site_label_1
_geom_torsion_atom_site_label_2
_geom_torsion_atom_site_label_3
_geom_torsion_atom_site_label_4
_geom_torsion
_geom_torsion_site_symmetry_1
_geom_torsion_site_symmetry_2
_geom_torsion_site_symmetry_3
_geom_torsion_site_symmetry_4
_geom_torsion_publ_flag
O1 C13 C14 C1 154.15(17) . . . . ?
O1 C13 C14 C16 37.5(2) . . . . ?
N1 C2 C9 C8 -2.56(19) . . . . ?
N1 C2 C9 C10 113.22(17) . . . . ?
N1 C2 C9 C12 -123.45(17) . . . . ?
N1 C3 C4 C5 179.22(18) . . . . ?
N1 C3 C8 C7 -178.63(16) . . . . ?
N1 C3 C8 C9 -2.8(2) . . . . ?
N2 C1 C2 N1 -112.82(18) . . . . ?
N2 C1 C2 C9 61.89(18) . . . . ?
N2 C1 C14 C13 -82.85(18) . . . . ?
N2 C1 C14 C16 39.70(16) . . . . ?
C1 N2 C11 C10 51.32(19) . . . . ?
C1 N2 C17 C16 34.83(17) . . . . ?
C1 C2 C9 C8 -177.82(14) . . . . ?
C1 C2 C9 C10 -62.04(18) . . . . ?
C1 C2 C9 C12 61.29(19) . . . . ?
C1 C14 C16 C17 -17.89(18) . . . . ?
C2 N1 C3 C4 -176.34(19) . . . . ?
C2 N1 C3 C8 1.2(2) . . . . ?
C2 C1 C14 C13 33.1(2) . . . . ?
C2 C1 C14 C16 155.63(14) . . . . ?
C2 C9 C10 C11 54.05(18) . . . . ?
C2 C9 C12 C13 -53.32(19) . . . . ?
C2 C9 C12 C15 179.21(16) . . . . ?
C3 N1 C2 C1 175.70(16) . . . . ?
C3 N1 C2 C9 1.0(2) . . . . ?
C3 C4 C5 C6 -0.7(3) . . . . ?
C3 C8 C9 C2 2.97(18) . . . . ?
C3 C8 C9 C10 -106.64(16) . . . . ?
C3 C8 C9 C12 118.11(17) . . . . ?
C4 C3 C8 C7 -1.0(3) . . . . ?
C4 C3 C8 C9 174.87(17) . . . . ?
C4 C5 C6 C7 -1.3(3) . . . . ?
C5 C6 C7 C8 2.3(3) . . . . ?
C6 C7 C8 C3 -1.1(3) . . . . ?
C6 C7 C8 C9 -175.62(19) . . . . ?
C7 C8 C9 C2 178.0(2) . . . . ?
C7 C8 C9 C10 68.4(3) . . . . ?
C7 C8 C9 C12 -66.9(3) . . . . ?
C8 C3 C4 C5 1.9(3) . . . . ?
C8 C9 C10 C11 160.64(14) . . . . ?
C8 C9 C12 C13 -163.56(15) . . . . ?
C8 C9 C12 C15 69.0(2) . . . . ?
C9 C10 C11 N2 -53.26(19) . . . . ?
C9 C12 C13 O1 -143.42(18) . . . . ?
C9 C12 C13 C14 41.4(2) . . . . ?
C10 C9 C12 C13 62.8(2) . . . . ?
C10 C9 C12 C15 -64.7(2) . . . . ?
C11 N2 C1 C2 -51.92(17) . . . . ?
C11 N2 C1 C14 67.78(17) . . . . ?
C11 N2 C1 C18 -174.33(14) . . . . ?
C11 N2 C17 C16 -82.83(17) . . . . ?
C12 C9 C10 C11 -64.12(19) . . . . ?
C12 C13 C14 C1 -30.6(2) . . . . ?
C12 C13 C14 C16 -147.23(16) . . . . ?
C13 C14 C16 C17 105.91(17) . . . . ?
C14 C1 C2 N1 134.00(18) . . . . ?
C14 C1 C2 C9 -51.3(2) . . . . ?
C14 C16 C17 N2 -10.07(19) . . . . ?
C15 C12 C13 O1 -13.9(2) . . . . ?
C15 C12 C13 C14 170.87(16) . . . . ?
C17 N2 C1 C2 -166.15(14) . . . . ?
C17 N2 C1 C14 -46.44(16) . . . . ?
C17 N2 C1 C18 71.45(17) . . . . ?
C17 N2 C11 C10 162.31(15) . . . . ?
C18 C1 C2 N1 9.2(2) . . . . ?
C18 C1 C2 C9 -176.10(15) . . . . ?
C18 C1 C14 C13 158.67(15) . . . . ?
C18 C1 C14 C16 -78.77(17) . . . . ?

loop_
_twin_individual_id
_twin_individual_mass_fraction_refined
1 1.1(3)
2 -0.1(3)

loop_
_exptl_oxdiff_crystal_face_indexfrac_h
_exptl_oxdiff_crystal_face_indexfrac_k
_exptl_oxdiff_crystal_face_indexfrac_l
_exptl_oxdiff_crystal_face_x
_exptl_oxdiff_crystal_face_y
_exptl_oxdiff_crystal_face_z
-0.0000 0.0000 -1.0000 0.0474 -0.0086 -0.1012
0.0000 -0.0000 1.0000 -0.0474 0.0086 0.1012
-1.0000 -2.0000 -1.0000 -0.3757 -0.0100 -0.3081
-1.0000 2.0000 -2.0000 0.3470 0.3732 -0.1263
-1.0000 1.0000 -2.0000 0.1782 0.2753 -0.1970
1.0000 -1.0000 1.0000 -0.1308 -0.2839 0.0958
-2.0000 1.0000 -2.0000 0.0927 0.4698 -0.2624
2.0000 -2.0000 -1.0000 -0.1194 -0.5937 -0.1121
2.0000 -1.0000 0.0000 0.0020 -0.4871 0.0599
2.0000 0.0000 1.0000 0.1235 -0.3805 0.2319
2.0000 1.0000 2.0000 0.2450 -0.2739 0.4039
-1.0000 2.0000 2.0000 0.1575 0.4077 0.2786
-3.2693 3.1645 -1.5652 0.3291 0.9326 -0.1481
2.7068 -0.5402 6.8656 -0.1852 -0.5204 0.8336
-1.3820 2.4567 7.2632 -0.0474 0.5722 0.8188
-3.5251 2.3585 3.6638 -0.0765 0.9485 0.3074
-3.0751 -0.9652 6.4830 -0.7328 0.5597 0.3870
3.1456 2.3245 4.4867 0.4487 -0.3456 0.8242
3.9903 2.0199 -2.0315 0.7782 -0.5960 0.1980
2.2282 4.1842 0.0201 0.8959 -0.0235 0.4437
2.1135 4.1259 -2.0636 0.9749 -0.0248 0.2211
2.1124 3.6824 3.7912 0.6226 -0.0176 0.7823
0.6333 -4.6612 1.8189 -0.8191 -0.5641 -0.1043
-1.3074 2.7622 -6.7421 0.6741 0.4668 -0.5725
-0.1564 4.7751 1.1287 0.7394 0.5079 0.4419
0.6492 -2.3489 7.6366 -0.7029 -0.2906 0.6493
-0.2505 -4.6211 2.4858 -0.9194 -0.3825 -0.0917
-1.0180 -4.0211 -4.4026 -0.5573 -0.2338 -0.7967
-1.6368 -3.4794 5.3657 -0.9815 0.0239 0.1900
